data_4022134
loop_
_publ_author_name
'Albrecht Berkessel'
'Katrin Roland'
'Michael Schr\"oder'
'J\"org M. Neud\"orfl'
'Johann Lex'

_publ_section_title
;
 Enantiomerically Pure Isophorone Diamine
 [3-(Aminomethyl)-3,5,5-trimethylcyclohexylamine]: A Chiral
 1,4-Diamine Building Block Made Available on Large Scale
;
_journal_name_full 'Journal of Organic Chemistry'
_journal_page_first 9312
_journal_page_last 9318
_journal_paper_doi 10.1021/jo0613737
_journal_volume 71
_journal_year 2006
_chemical_formula_moiety 'C96 H106 Cl8 N8 Ni4 O9, C2 H6 O, C H Cl3, 7(H2 O)'
_chemical_formula_sum 'C99 H127 Cl11 N8 Ni4 O17'
_chemical_formula_weight 2325.88
_chemical_name_systematic
; 
 ? 
;
_space_group_IT_number 14
_symmetry_cell_setting monoclinic
_symmetry_space_group_name_Hall '-P 2yn'
_symmetry_space_group_name_H-M 'P 1 21/n 1'
_atom_sites_solution_hydrogens geom
_atom_sites_solution_primary direct
_atom_sites_solution_secondary difmap
_audit_creation_method SHELXL-97
_cell_angle_alpha 90.00
_cell_angle_beta 108.161(5)
_cell_angle_gamma 90.00
_cell_formula_units_Z 4
_cell_length_a 17.8512(10)
_cell_length_b 31.8301(10)
_cell_length_c 20.5872(10)
_cell_measurement_reflns_used 49009
_cell_measurement_temperature 100(2)
_cell_measurement_theta_max 27.00
_cell_measurement_theta_min 1.22
_cell_volume 11115.0(9)
_computing_cell_refinement 'Nonius DENZO'
_computing_data_collection 'Nonius COLLECT'
_computing_data_reduction 'Nonius DENZO'
_computing_molecular_graphics 'SCHAKAL99 (E. Keller 1999)'
_computing_publication_material 'PLATON (A. L. Spek 1980-2004)'
_computing_structure_refinement 'SHELXL-97 (Sheldrick, 1997)'
_computing_structure_solution 'SHELXS-97 (Sheldrick, 1997)'
_diffrn_ambient_temperature 100(2)
_diffrn_measured_fraction_theta_full 0.961
_diffrn_measured_fraction_theta_max 0.961
_diffrn_measurement_device_type 'Nonius KappaCCD'
_diffrn_measurement_method Phi/Omega-Scans
_diffrn_radiation_monochromator graphite
_diffrn_radiation_source 'fine-focus sealed tube'
_diffrn_radiation_type MoK\a
_diffrn_radiation_wavelength 0.71073
_diffrn_reflns_av_R_equivalents 0.0662
_diffrn_reflns_av_sigmaI/netI 0.1155
_diffrn_reflns_limit_h_max 22
_diffrn_reflns_limit_h_min -21
_diffrn_reflns_limit_k_max 24
_diffrn_reflns_limit_k_min -40
_diffrn_reflns_limit_l_max 23
_diffrn_reflns_limit_l_min -26
_diffrn_reflns_number 49009
_diffrn_reflns_theta_full 27.00
_diffrn_reflns_theta_max 27.00
_diffrn_reflns_theta_min 1.22
_exptl_absorpt_coefficient_mu 0.996
_exptl_absorpt_correction_type none
_exptl_crystal_density_diffrn 1.390
_exptl_crystal_density_method 'not measured'
_exptl_crystal_description plate
_exptl_crystal_F_000 4848
_exptl_crystal_size_max 0.1
_exptl_crystal_size_mid 0.1
_exptl_crystal_size_min 0.05
_refine_diff_density_max 2.478
_refine_diff_density_min -1.040
_refine_diff_density_rms 0.166
_refine_ls_extinction_method none
_refine_ls_goodness_of_fit_ref 1.019
_refine_ls_hydrogen_treatment mixed
_refine_ls_matrix_type full
_refine_ls_number_parameters 1265
_refine_ls_number_reflns 23327
_refine_ls_number_restraints 0
_refine_ls_restrained_S_all 1.019
_refine_ls_R_factor_all 0.1459
_refine_ls_R_factor_gt 0.0768
_refine_ls_shift/su_max 1.924
_refine_ls_shift/su_mean 0.035
_refine_ls_structure_factor_coef Fsqd
_refine_ls_weighting_details 'calc w=1/[\s^2^(Fo^2^)+(0.1535P)^2^+0.0000P] where P=(Fo^2^+2Fc^2^)/3'
_refine_ls_weighting_scheme calc
_refine_ls_wR_factor_gt 0.2244
_refine_ls_wR_factor_ref 0.2625
_reflns_number_gt 12888
_reflns_number_total 23327
_reflns_threshold_expression >2sigma(I)
_cod_data_source_file jo0613737si20060706_124154.cif
_cod_original_sg_symbol_H-M 'P 21/n'
_cod_database_code 4022134

loop_
_symmetry_equiv_pos_as_xyz
'x, y, z'
'-x+1/2, y+1/2, -z+1/2'
'-x, -y, -z'
'x-1/2, -y-1/2, z-1/2'

loop_
_atom_site_label
_atom_site_type_symbol
_atom_site_fract_x
_atom_site_fract_y
_atom_site_fract_z
_atom_site_U_iso_or_equiv
_atom_site_adp_type
_atom_site_occupancy
_atom_site_symmetry_multiplicity
_atom_site_calc_flag
_atom_site_refinement_flags
Ni1 Ni 0.18248(4) 0.17079(2) 0.10501(4) 0.02411(19) Uani 1 1 d .
Ni2 Ni 0.35840(5) -0.00224(2) 0.17160(4) 0.0290(2) Uani 1 1 d .
Ni3 Ni 0.04552(4) 0.21197(2) 0.13209(4) 0.0256(2) Uani 1 1 d .
Ni4 Ni -0.06394(5) 0.35152(3) 0.28455(4) 0.0318(2) Uani 1 1 d .
Cl5 Cl -0.00236(9) -0.12146(5) 0.08314(9) 0.0390(4) Uani 1 1 d .
Cl6 Cl 0.57806(10) 0.25078(6) 0.14029(10) 0.0467(5) Uani 1 1 d .
Cl7 Cl -0.07101(11) -0.01194(5) 0.10553(10) 0.0474(5) Uani 1 1 d .
Cl8 Cl -0.36894(9) 0.26895(6) -0.02382(9) 0.0451(5) Uani 1 1 d .
Cl9 Cl 0.38346(12) 0.28796(7) 0.40885(9) 0.0589(6) Uani 1 1 d .
Cl1A Cl 0.18326(12) 0.40891(7) 0.61796(10) 0.0569(5) Uani 1 1 d .
Cl1E Cl 0.78141(12) -0.00252(8) 0.30178(13) 0.0737(7) Uani 1 1 d .
Cl1F Cl -0.43375(18) 0.40536(10) 0.03675(17) 0.1129(12) Uani 1 1 d .
O16 O 0.0720(2) 0.19820(13) 0.0317(2) 0.0311(10) Uani 1 1 d .
O17 O 0.0968(2) 0.14963(12) 0.1427(2) 0.0257(9) Uani 1 1 d .
O18 O -0.0598(2) 0.18798(12) 0.0890(2) 0.0271(9) Uani 1 1 d .
O19 O 0.2433(2) 0.20267(13) 0.0537(2) 0.0274(9) Uani 1 1 d .
O20 O 0.2838(2) -0.02657(13) 0.0975(2) 0.0327(10) Uani 1 1 d .
O21 O -0.0230(2) 0.32815(14) 0.3707(2) 0.0340(10) Uani 1 1 d .
O22 O 0.1602(2) 0.22546(12) 0.1541(2) 0.0237(9) Uani 1 1 d .
O23 O -0.1059(3) 0.37777(16) 0.2015(3) 0.0485(13) Uani 1 1 d .
O24 O 0.4400(3) 0.01384(14) 0.2469(2) 0.0359(11) Uani 1 1 d .
N25 N 0.1833(3) 0.11469(15) 0.0580(2) 0.0249(11) Uani 1 1 d .
C26 C 0.0771(3) 0.08059(18) 0.0927(3) 0.0251(13) Uani 1 1 d .
C28 C -0.1361(3) 0.23978(19) 0.2795(3) 0.0279(14) Uani 1 1 d .
N29 N 0.0289(3) 0.38513(16) 0.2968(3) 0.0330(13) Uani 1 1 d .
N30 N 0.2924(3) -0.00564(15) 0.2293(3) 0.0285(12) Uani 1 1 d .
C31 C -0.1277(4) 0.20444(19) 0.3333(3) 0.0313(15) Uani 1 1 d .
H31A H -0.0994 0.2163 0.3787 0.038 Uiso 1 1 calc R
H31B H -0.1813 0.1968 0.3337 0.038 Uiso 1 1 calc R
N32 N 0.0522(3) 0.21481(15) 0.2323(3) 0.0252(11) Uani 1 1 d .
C33 C -0.1269(3) 0.20710(19) 0.0650(3) 0.0256(13) Uani 1 1 d .
N34 N 0.2824(3) 0.15714(15) 0.1823(2) 0.0239(11) Uani 1 1 d .
C35 C 0.0238(3) 0.3468(2) 0.4251(3) 0.0302(15) Uani 1 1 d .
C36 C 0.2918(4) 0.08682(18) 0.2369(3) 0.0278(14) Uani 1 1 d .
H36A H 0.3483 0.0837 0.2411 0.033 Uiso 1 1 calc R
H36B H 0.2606 0.0759 0.1915 0.033 Uiso 1 1 calc R
N37 N 0.0044(3) 0.27204(16) 0.1091(3) 0.0334(13) Uani 1 1 d .
C38 C -0.0022(3) 0.10586(19) 0.1604(3) 0.0283(14) Uani 1 1 d .
H38 H -0.0167 0.1276 0.1857 0.034 Uiso 1 1 calc R
C39 C 0.3188(3) 0.21170(19) 0.0749(3) 0.0264(13) Uani 1 1 d .
C40 C -0.0567(3) 0.24644(19) 0.2664(3) 0.0272(14) Uani 1 1 d .
H40A H -0.0645 0.2659 0.2274 0.033 Uiso 1 1 calc R
H40B H -0.0194 0.2598 0.3072 0.033 Uiso 1 1 calc R
C41 C 0.0742(4) 0.3962(2) 0.3563(4) 0.0336(15) Uani 1 1 d .
H41 H 0.1139 0.4163 0.3573 0.040 Uiso 1 1 calc R
C42 C 0.0299(4) 0.3311(2) 0.4909(3) 0.0331(15) Uani 1 1 d .
H42 H 0.0005 0.3070 0.4948 0.040 Uiso 1 1 calc R
C43 C 0.3729(3) 0.19501(19) 0.1347(3) 0.0265(13) Uani 1 1 d .
C44 C 0.2735(4) 0.06024(18) 0.2930(3) 0.0277(14) Uani 1 1 d .
C45 C -0.2763(4) 0.2448(2) 0.0102(3) 0.0339(15) Uani 1 1 d .
C46 C 0.3138(4) 0.0802(2) 0.3627(3) 0.0314(15) Uani 1 1 d .
H46A H 0.3708 0.0736 0.3753 0.038 Uiso 1 1 calc R
H46B H 0.2935 0.0659 0.3966 0.038 Uiso 1 1 calc R
C47 C 0.3148(4) 0.2708(2) 0.3333(3) 0.0355(16) Uani 1 1 d .
N48 N -0.1573(3) 0.31804(16) 0.2718(3) 0.0320(12) Uani 1 1 d .
N49 N 0.4232(3) 0.00496(16) 0.1129(3) 0.0314(12) Uani 1 1 d .
C50 C 0.0369(4) 0.0425(2) 0.0854(3) 0.0307(14) Uani 1 1 d .
H50 H 0.0498 0.0206 0.0594 0.037 Uiso 1 1 calc R
C51 C -0.0415(4) 0.0677(2) 0.1527(3) 0.0325(15) Uani 1 1 d .
H51 H -0.0819 0.0633 0.1730 0.039 Uiso 1 1 calc R
C52 C 0.4270(4) 0.2519(2) 0.0555(3) 0.0359(16) Uani 1 1 d .
H52 H 0.4455 0.2711 0.0286 0.043 Uiso 1 1 calc R
C53 C 0.0835(4) -0.09436(19) 0.0887(3) 0.0315(15) Uani 1 1 d .
C54 C 0.2083(4) 0.1043(2) -0.0526(3) 0.0294(14) Uani 1 1 d .
H54A H 0.1782 0.1303 -0.0696 0.035 Uiso 1 1 calc R
H54B H 0.1711 0.0804 -0.0643 0.035 Uiso 1 1 calc R
C55 C 0.1108(4) -0.0922(2) 0.0325(3) 0.0352(15) Uani 1 1 d .
H55 H 0.0836 -0.1067 -0.0084 0.042 Uiso 1 1 calc R
C56 C 0.2196(4) -0.0473(2) 0.0959(3) 0.0319(15) Uani 1 1 d .
C57 C -0.0851(4) 0.16346(19) 0.3249(3) 0.0304(15) Uani 1 1 d .
C58 C -0.0206(3) 0.20557(18) 0.2512(3) 0.0263(13) Uani 1 1 d .
H58 H -0.0597 0.1924 0.2105 0.032 Uiso 1 1 calc R
C59 C 0.2440(3) 0.10688(19) 0.0244(3) 0.0265(13) Uani 1 1 d .
H59 H 0.2808 0.1314 0.0347 0.032 Uiso 1 1 calc R
C61 C -0.0210(4) 0.0361(2) 0.1152(3) 0.0344(15) Uani 1 1 d .
C63 C 0.2072(3) 0.24013(18) 0.2118(3) 0.0254(13) Uani 1 1 d .
C64 C 0.2806(3) 0.25766(18) 0.2135(3) 0.0273(14) Uani 1 1 d .
H64 H 0.2934 0.2594 0.1721 0.033 Uiso 1 1 calc R
C65 C 0.1209(4) 0.3997(2) 0.4807(4) 0.0365(16) Uani 1 1 d .
H65 H 0.1532 0.4228 0.4775 0.044 Uiso 1 1 calc R
C66 C 0.1907(4) -0.04941(19) 0.1523(3) 0.0291(14) Uani 1 1 d .
C67 C 0.1234(4) 0.3840(2) 0.5440(4) 0.0383(16) Uani 1 1 d .
C68 C 0.3059(4) 0.1279(2) 0.3715(3) 0.0319(15) Uani 1 1 d .
C69 C 0.2715(4) 0.0985(2) -0.0891(3) 0.0329(15) Uani 1 1 d .
C70 C 0.2276(4) -0.02769(19) 0.2149(3) 0.0305(14) Uani 1 1 d .
H70 H 0.2025 -0.0295 0.2493 0.037 Uiso 1 1 calc R
C71 C 0.3265(4) 0.0622(2) -0.0559(3) 0.0336(15) Uani 1 1 d .
H71A H 0.2978 0.0357 -0.0722 0.040 Uiso 1 1 calc R
H71B H 0.3719 0.0630 -0.0738 0.040 Uiso 1 1 calc R
C72 C 0.3490(4) 0.24022(19) 0.0354(3) 0.0306(14) Uani 1 1 d .
H72 H 0.3142 0.2514 -0.0058 0.037 Uiso 1 1 calc R
C73 C 0.1214(4) -0.0728(2) 0.1473(3) 0.0328(15) Uani 1 1 d .
H73 H 0.1013 -0.0735 0.1849 0.039 Uiso 1 1 calc R
C74 C 0.6481(4) 0.0073(2) 0.3379(4) 0.054(2) Uani 1 1 d .
H74 H 0.6822 0.0092 0.3836 0.065 Uiso 1 1 calc R
C75 C -0.1350(3) 0.2512(2) 0.0625(3) 0.0286(14) Uani 1 1 d .
C76 C -0.1572(4) 0.28006(19) 0.3126(3) 0.0308(15) Uani 1 1 d .
H76A H -0.2100 0.2765 0.3181 0.037 Uiso 1 1 calc R
H76B H -0.1186 0.2837 0.3587 0.037 Uiso 1 1 calc R
C77 C 0.3130(4) 0.01639(19) 0.2964(3) 0.0306(14) Uani 1 1 d .
H77A H 0.3709 0.0199 0.3142 0.037 Uiso 1 1 calc R
H77B H 0.2969 -0.0014 0.3292 0.037 Uiso 1 1 calc R
C78 C 0.5478(4) 0.0029(2) 0.2043(4) 0.0386(16) Uani 1 1 d .
C79 C 0.1847(4) 0.0554(2) 0.2784(3) 0.0340(15) Uani 1 1 d .
H79A H 0.1745 0.0388 0.3149 0.051 Uiso 1 1 calc R
H79B H 0.1621 0.0410 0.2345 0.051 Uiso 1 1 calc R
H79C H 0.1605 0.0832 0.2764 0.051 Uiso 1 1 calc R
C80 C 0.3342(4) 0.2723(2) 0.2728(3) 0.0313(15) Uani 1 1 d .
H80 H 0.3836 0.2833 0.2725 0.038 Uiso 1 1 calc R
C81 C 0.3594(4) 0.0597(2) 0.0219(3) 0.0325(15) Uani 1 1 d .
C82 C 0.6313(4) -0.0003(2) 0.2190(4) 0.0459(19) Uani 1 1 d .
H82 H 0.6528 -0.0031 0.1824 0.055 Uiso 1 1 calc R
C83 C 0.0589(3) 0.11329(19) 0.1318(3) 0.0253(13) Uani 1 1 d .
C84 C 0.1119(4) 0.22725(19) 0.2796(3) 0.0287(14) Uani 1 1 d .
H84 H 0.1069 0.2276 0.3242 0.034 Uiso 1 1 calc R
C85 C 0.1369(3) 0.08305(19) 0.0587(3) 0.0275(14) Uani 1 1 d .
H85 H 0.1430 0.0588 0.0340 0.033 Uiso 1 1 calc R
C86 C -0.0070(3) 0.17470(19) 0.3117(3) 0.0280(14) Uani 1 1 d .
H86A H 0.0296 0.1876 0.3533 0.034 Uiso 1 1 calc R
H86B H 0.0178 0.1487 0.3016 0.034 Uiso 1 1 calc R
C87 C -0.2699(4) 0.2022(2) 0.0116(3) 0.0314(15) Uani 1 1 d .
H87 H -0.3156 0.1854 -0.0065 0.038 Uiso 1 1 calc R
C88 C -0.2105(3) 0.2703(2) 0.0354(3) 0.0298(14) Uani 1 1 d .
H88 H -0.2158 0.3001 0.0345 0.036 Uiso 1 1 calc R
C89 C 0.3238(4) 0.15052(19) 0.3112(3) 0.0293(14) Uani 1 1 d .
H89A H 0.3137 0.1810 0.3136 0.035 Uiso 1 1 calc R
H89B H 0.3802 0.1468 0.3157 0.035 Uiso 1 1 calc R
C90 C 0.4532(4) 0.20752(19) 0.1542(3) 0.0307(14) Uani 1 1 d .
H90 H 0.4896 0.1964 0.1946 0.037 Uiso 1 1 calc R
C91 C 0.0708(4) 0.38129(19) 0.4213(3) 0.0302(14) Uani 1 1 d .
C92 C -0.2250(4) 0.3283(2) 0.2296(4) 0.0368(16) Uani 1 1 d .
H92 H -0.2695 0.3135 0.2340 0.044 Uiso 1 1 calc R
C93 C 0.3164(4) 0.1407(2) -0.0851(4) 0.0396(17) Uani 1 1 d .
H93A H 0.3595 0.1370 -0.1047 0.059 Uiso 1 1 calc R
H93B H 0.3381 0.1494 -0.0373 0.059 Uiso 1 1 calc R
H93C H 0.2800 0.1623 -0.1109 0.059 Uiso 1 1 calc R
C94 C -0.0660(4) 0.1398(2) 0.3921(4) 0.0461(19) Uani 1 1 d .
H94A H -0.0431 0.1125 0.3874 0.069 Uiso 1 1 calc R
H94B H -0.1143 0.1357 0.4043 0.069 Uiso 1 1 calc R
H94C H -0.0280 0.1561 0.4280 0.069 Uiso 1 1 calc R
C95 C -0.2018(4) 0.2302(2) 0.2125(3) 0.0315(15) Uani 1 1 d .
H95A H -0.1868 0.2058 0.1903 0.047 Uiso 1 1 calc R
H95B H -0.2096 0.2546 0.1821 0.047 Uiso 1 1 calc R
H95C H -0.2509 0.2241 0.2225 0.047 Uiso 1 1 calc R
C96 C -0.0704(4) 0.2808(2) 0.0833(3) 0.0314(14) Uani 1 1 d .
H96 H -0.0839 0.3097 0.0776 0.038 Uiso 1 1 calc R
C97 C 0.2421(4) 0.2561(2) 0.3326(3) 0.0365(16) Uani 1 1 d .
H97 H 0.2290 0.2563 0.3740 0.044 Uiso 1 1 calc R
C98 C 0.6801(4) 0.0007(2) 0.2839(4) 0.050(2) Uani 1 1 d .
C99 C 0.3691(4) 0.1415(2) 0.4373(3) 0.0414(17) Uani 1 1 d .
H99A H 0.3583 0.1286 0.4767 0.062 Uiso 1 1 calc R
H99B H 0.3682 0.1722 0.4416 0.062 Uiso 1 1 calc R
H99C H 0.4210 0.1326 0.4359 0.062 Uiso 1 1 calc R
C10A C 0.2733(3) 0.13365(19) 0.2410(3) 0.0273(14) Uani 1 1 d .
H10A H 0.2167 0.1359 0.2390 0.033 Uiso 1 1 calc R
C10B C 0.3872(4) 0.01321(19) 0.0387(3) 0.0305(14) Uani 1 1 d .
H10U H 0.3413 -0.0057 0.0205 0.037 Uiso 1 1 calc R
H10V H 0.4261 0.0063 0.0149 0.037 Uiso 1 1 calc R
C10C C 0.1879(3) 0.24120(18) 0.2744(3) 0.0246(13) Uani 1 1 d .
C10D C 0.4989(4) 0.0044(2) 0.1340(4) 0.0378(16) Uani 1 1 d .
H10D H 0.5249 0.0051 0.1002 0.045 Uiso 1 1 calc R
C10E C 0.3519(3) 0.16928(18) 0.1840(3) 0.0271(13) Uani 1 1 d .
H10E H 0.3942 0.1602 0.2222 0.032 Uiso 1 1 calc R
C10F C 0.2232(4) 0.1404(2) 0.3760(3) 0.0382(16) Uani 1 1 d .
H10C H 0.2101 0.1225 0.4096 0.057 Uiso 1 1 calc R
H10F H 0.1835 0.1367 0.3312 0.057 Uiso 1 1 calc R
H10G H 0.2241 0.1699 0.3901 0.057 Uiso 1 1 calc R
C10G C 0.0939(5) 0.3715(2) 0.2073(4) 0.0490(19) Uani 1 1 d .
C10H C 0.4784(4) 0.2357(2) 0.1150(3) 0.0327(15) Uani 1 1 d .
C10I C 0.1200(4) 0.3712(2) 0.0878(4) 0.0429(18) Uani 1 1 d .
C10J C 0.1779(4) -0.0690(2) 0.0360(4) 0.0358(16) Uani 1 1 d .
H10J H 0.1959 -0.0677 -0.0028 0.043 Uiso 1 1 calc R
C11A C 0.5149(4) 0.0095(2) 0.2567(4) 0.0352(16) Uani 1 1 d .
C11B C -0.1968(4) 0.1834(2) 0.0395(3) 0.0305(14) Uani 1 1 d .
H11B H -0.1936 0.1536 0.0415 0.037 Uiso 1 1 calc R
C11C C 0.2921(4) 0.0681(2) 0.0523(3) 0.0316(15) Uani 1 1 d .
H11A H 0.2565 0.0435 0.0433 0.038 Uiso 1 1 calc R
H11C H 0.3150 0.0711 0.1025 0.038 Uiso 1 1 calc R
C11D C 0.0771(4) 0.3500(2) 0.5488(3) 0.0350(16) Uani 1 1 d .
H11D H 0.0783 0.3397 0.5924 0.042 Uiso 1 1 calc R
C11E C 0.5677(5) 0.0109(2) 0.3247(4) 0.0483(19) Uani 1 1 d .
H11E H 0.5471 0.0144 0.3618 0.058 Uiso 1 1 calc R
C11F C 0.0585(4) 0.3088(2) 0.1279(3) 0.0414(17) Uani 1 1 d .
H11M H 0.1125 0.2970 0.1492 0.050 Uiso 1 1 calc R
C11G C 0.2316(4) 0.0887(2) -0.1647(3) 0.0421(17) Uani 1 1 d .
H11F H 0.2718 0.0847 -0.1874 0.063 Uiso 1 1 calc R
H11G H 0.1971 0.1121 -0.1863 0.063 Uiso 1 1 calc R
H11H H 0.2002 0.0630 -0.1689 0.063 Uiso 1 1 calc R
C11H C 0.0622(4) 0.3334(2) 0.0673(4) 0.0416(18) Uani 1 1 d .
H11I H 0.0089 0.3440 0.0421 0.050 Uiso 1 1 calc R
H11J H 0.0794 0.3147 0.0362 0.050 Uiso 1 1 calc R
C12A C 0.0505(5) 0.4023(2) 0.2394(4) 0.0445(18) Uani 1 1 d .
H12A H 0.0842 0.4273 0.2552 0.053 Uiso 1 1 calc R
H12B H 0.0019 0.4117 0.2038 0.053 Uiso 1 1 calc R
C12B C -0.1789(5) 0.3809(2) 0.1641(4) 0.0433(18) Uani 1 1 d .
C12D C -0.1354(4) 0.1347(2) 0.2690(4) 0.0363(16) Uani 1 1 d .
H12C H -0.1107 0.1070 0.2730 0.054 Uiso 1 1 calc R
H12D H -0.1398 0.1468 0.2241 0.054 Uiso 1 1 calc R
H12E H -0.1881 0.1320 0.2739 0.054 Uiso 1 1 calc R
C12E C 0.1006(5) 0.3970(3) 0.1428(4) 0.056(2) Uani 1 1 d .
H12F H 0.0500 0.4117 0.1215 0.067 Uiso 1 1 calc R
H12G H 0.1418 0.4187 0.1592 0.067 Uiso 1 1 calc R
C12F C 0.1712(5) 0.3592(2) 0.2591(5) 0.061(2) Uani 1 1 d .
H12H H 0.2080 0.3828 0.2668 0.091 Uiso 1 1 calc R
H12I H 0.1935 0.3350 0.2419 0.091 Uiso 1 1 calc R
H12J H 0.1623 0.3516 0.3023 0.091 Uiso 1 1 calc R
C12G C -0.2402(4) 0.3592(2) 0.1771(4) 0.0437(18) Uani 1 1 d .
C12H C 0.0412(5) 0.3336(2) 0.1810(4) 0.0479(19) Uani 1 1 d .
H12K H 0.0447 0.3148 0.2203 0.057 Uiso 1 1 calc R
H12L H -0.0140 0.3435 0.1631 0.057 Uiso 1 1 calc R
C13A C -0.3183(5) 0.3667(3) 0.1361(4) 0.057(2) Uani 1 1 d .
H13A H -0.3601 0.3522 0.1458 0.069 Uiso 1 1 calc R
C13B C 0.4284(4) 0.0892(2) 0.0525(4) 0.0402(17) Uani 1 1 d .
H13B H 0.4556 0.0810 0.0999 0.060 Uiso 1 1 calc R
H13C H 0.4088 0.1181 0.0515 0.060 Uiso 1 1 calc R
H13D H 0.4651 0.0876 0.0258 0.060 Uiso 1 1 calc R
C13C C 0.2031(5) 0.3561(3) 0.1026(5) 0.067(3) Uani 1 1 d .
H13E H 0.2395 0.3794 0.1208 0.100 Uiso 1 1 calc R
H13F H 0.2109 0.3457 0.0605 0.100 Uiso 1 1 calc R
H13G H 0.2132 0.3334 0.1364 0.100 Uiso 1 1 calc R
C13D C -0.2757(6) 0.4140(3) 0.0669(5) 0.071(3) Uani 1 1 d .
H13H H -0.2878 0.4322 0.0285 0.086 Uiso 1 1 calc R
C13E C -0.3352(5) 0.3940(3) 0.0832(5) 0.067(3) Uani 1 1 d .
C13F C -0.1977(6) 0.4078(2) 0.1059(4) 0.059(2) Uani 1 1 d .
H13I H -0.1567 0.4215 0.0938 0.071 Uiso 1 1 calc R
C13G C 0.1039(6) 0.4013(3) 0.0230(4) 0.072(3) Uani 1 1 d .
H13J H 0.1398 0.4254 0.0347 0.108 Uiso 1 1 calc R
H13K H 0.0493 0.4113 0.0097 0.108 Uiso 1 1 calc R
H13L H 0.1128 0.3858 -0.0150 0.108 Uiso 1 1 calc R
Cl1B Cl 0.64324(12) 0.16046(7) 0.25466(11) 0.0608(6) Uani 1 1 d .
Cl1C Cl 0.70306(13) 0.11274(8) 0.37839(12) 0.0669(6) Uani 1 1 d .
Cl1D Cl 0.53665(13) 0.11631(9) 0.3106(2) 0.1068(12) Uani 1 1 d .
C12Z C 0.6297(4) 0.1154(3) 0.2989(4) 0.054(2) Uani 1 1 d .
H12Z H 0.6335 0.0900 0.2716 0.065 Uiso 1 1 calc R
O3X O 0.1371(3) 0.2536(2) -0.0275(4) 0.088(2) Uani 1 1 d .
H3X H 0.1804 0.2433 -0.0041 0.132 Uiso 1 1 calc R
C16Y C 0.0544(9) 0.2741(7) -0.1313(10) 0.247(14) Uani 1 1 d .
H16A H 0.0121 0.2590 -0.1202 0.370 Uiso 1 1 calc R
H16B H 0.0459 0.2724 -0.1806 0.370 Uiso 1 1 calc R
H16C H 0.0543 0.3036 -0.1178 0.370 Uiso 1 1 calc R
C3Y C 0.1334(6) 0.2543(6) -0.0930(7) 0.150(7) Uani 1 1 d .
H3Y1 H 0.1368 0.2254 -0.1098 0.180 Uiso 1 1 calc R
H3Y2 H 0.1772 0.2711 -0.0992 0.180 Uiso 1 1 calc R
O7U O 0.3245(8) 0.4610(3) 0.0932(7) 0.257(9) Uani 1 1 d .
O1X O -0.4515(3) 0.48914(17) -0.0996(3) 0.0590(15) Uani 1 1 d .
O2X O 0.0158(4) 0.0846(2) -0.2670(3) 0.0768(19) Uani 1 1 d .
O5X O 0.8794(4) 0.0342(3) 0.4775(3) 0.114(3) Uani 1 1 d .
O1T O 0.0014(7) 0.0240(4) -0.2753(6) 0.178(5) Uani 1 1 d .
O7X O 0.4255(5) 0.3426(3) 0.1543(5) 0.127(3) Uani 1 1 d .
O4X O 0.5482(4) 0.3291(2) 0.2624(5) 0.120(3) Uani 1 1 d .

loop_
_atom_site_aniso_label
_atom_site_aniso_U_11
_atom_site_aniso_U_22
_atom_site_aniso_U_33
_atom_site_aniso_U_23
_atom_site_aniso_U_13
_atom_site_aniso_U_12
Ni1 0.0200(4) 0.0267(4) 0.0270(4) -0.0010(3) 0.0094(3) -0.0021(3)
Ni2 0.0273(4) 0.0267(5) 0.0335(5) 0.0010(4) 0.0101(4) 0.0003(3)
Ni3 0.0207(4) 0.0287(5) 0.0281(4) 0.0010(3) 0.0088(3) -0.0017(3)
Ni4 0.0299(4) 0.0296(5) 0.0373(5) -0.0013(4) 0.0124(4) -0.0008(4)
Cl5 0.0286(8) 0.0414(10) 0.0474(10) -0.0056(8) 0.0124(7) -0.0060(7)
Cl6 0.0278(8) 0.0594(12) 0.0547(11) -0.0024(9) 0.0155(8) -0.0150(8)
Cl7 0.0519(11) 0.0333(10) 0.0678(13) -0.0125(9) 0.0345(10) -0.0176(8)
Cl8 0.0264(8) 0.0662(13) 0.0437(10) 0.0154(9) 0.0124(7) 0.0121(8)
Cl9 0.0462(11) 0.0952(17) 0.0364(10) -0.0203(10) 0.0144(9) -0.0358(11)
Cl1A 0.0527(12) 0.0642(14) 0.0465(11) -0.0137(10) 0.0049(9) -0.0094(10)
Cl1E 0.0308(10) 0.1025(19) 0.0766(16) -0.0124(14) 0.0004(10) 0.0129(11)
Cl1F 0.0781(19) 0.119(3) 0.098(2) 0.0315(19) -0.0354(16) -0.0015(17)
O16 0.026(2) 0.038(3) 0.029(2) 0.000(2) 0.0076(19) -0.0044(19)
O17 0.019(2) 0.026(2) 0.033(2) -0.0037(19) 0.0102(18) -0.0023(17)
O18 0.021(2) 0.025(2) 0.034(2) 0.0012(19) 0.0073(18) 0.0007(17)
O19 0.024(2) 0.034(3) 0.027(2) -0.0004(19) 0.0100(18) -0.0008(18)
O20 0.027(2) 0.035(3) 0.038(3) 0.002(2) 0.012(2) -0.0040(19)
O21 0.028(2) 0.039(3) 0.038(3) -0.004(2) 0.014(2) 0.002(2)
O22 0.023(2) 0.023(2) 0.026(2) -0.0015(18) 0.0094(17) -0.0009(17)
O23 0.037(3) 0.058(3) 0.046(3) 0.015(3) 0.006(2) -0.004(2)
O24 0.033(2) 0.038(3) 0.036(3) -0.005(2) 0.011(2) -0.004(2)
N25 0.019(2) 0.030(3) 0.026(3) -0.003(2) 0.009(2) 0.000(2)
C26 0.028(3) 0.022(3) 0.027(3) 0.001(3) 0.010(3) -0.003(3)
C28 0.023(3) 0.032(4) 0.033(3) -0.002(3) 0.015(3) -0.001(3)
N29 0.038(3) 0.025(3) 0.039(3) -0.003(2) 0.016(3) 0.000(2)
N30 0.029(3) 0.023(3) 0.034(3) 0.005(2) 0.010(2) -0.001(2)
C31 0.030(3) 0.041(4) 0.029(3) -0.003(3) 0.016(3) -0.003(3)
N32 0.024(3) 0.023(3) 0.033(3) -0.005(2) 0.014(2) -0.003(2)
C33 0.027(3) 0.028(4) 0.024(3) -0.001(3) 0.013(3) 0.000(3)
N34 0.026(3) 0.022(3) 0.024(3) -0.004(2) 0.009(2) 0.000(2)
C35 0.025(3) 0.032(4) 0.040(4) -0.009(3) 0.019(3) 0.003(3)
C36 0.027(3) 0.023(3) 0.034(3) 0.000(3) 0.009(3) 0.001(3)
N37 0.033(3) 0.032(3) 0.031(3) 0.007(2) 0.006(2) -0.007(2)
C38 0.026(3) 0.029(4) 0.033(3) -0.001(3) 0.014(3) 0.002(3)
C39 0.023(3) 0.027(3) 0.032(3) -0.006(3) 0.013(3) -0.005(3)
C40 0.026(3) 0.029(4) 0.032(3) 0.004(3) 0.018(3) 0.001(3)
C41 0.030(3) 0.025(4) 0.048(4) -0.004(3) 0.016(3) 0.000(3)
C42 0.025(3) 0.033(4) 0.041(4) 0.001(3) 0.010(3) 0.006(3)
C43 0.025(3) 0.029(4) 0.027(3) -0.002(3) 0.012(3) -0.002(3)
C44 0.036(3) 0.021(3) 0.027(3) 0.003(3) 0.012(3) 0.001(3)
C45 0.022(3) 0.049(5) 0.031(3) 0.013(3) 0.008(3) 0.005(3)
C46 0.031(3) 0.035(4) 0.027(3) 0.005(3) 0.009(3) 0.004(3)
C47 0.031(3) 0.044(4) 0.030(3) -0.008(3) 0.007(3) -0.013(3)
N48 0.033(3) 0.029(3) 0.036(3) -0.008(2) 0.013(3) 0.000(2)
N49 0.028(3) 0.028(3) 0.038(3) -0.001(2) 0.010(2) 0.005(2)
C50 0.030(3) 0.030(4) 0.036(4) -0.006(3) 0.014(3) 0.000(3)
C51 0.030(3) 0.031(4) 0.042(4) -0.003(3) 0.019(3) -0.008(3)
C52 0.033(4) 0.037(4) 0.041(4) -0.003(3) 0.017(3) -0.011(3)
C53 0.027(3) 0.025(4) 0.043(4) 0.005(3) 0.010(3) 0.002(3)
C54 0.029(3) 0.028(4) 0.033(3) 0.001(3) 0.013(3) -0.003(3)
C55 0.031(3) 0.043(4) 0.031(4) -0.004(3) 0.008(3) 0.007(3)
C56 0.030(3) 0.030(4) 0.036(4) 0.002(3) 0.011(3) 0.005(3)
C57 0.035(3) 0.021(3) 0.043(4) 0.001(3) 0.024(3) -0.002(3)
C58 0.020(3) 0.027(4) 0.036(3) -0.001(3) 0.015(3) -0.001(2)
C59 0.022(3) 0.030(4) 0.028(3) -0.001(3) 0.008(3) 0.000(3)
C61 0.032(3) 0.030(4) 0.043(4) -0.004(3) 0.015(3) -0.008(3)
C63 0.024(3) 0.022(3) 0.031(3) -0.002(3) 0.011(3) -0.001(2)
C64 0.028(3) 0.026(3) 0.030(3) -0.006(3) 0.012(3) 0.001(3)
C65 0.031(3) 0.033(4) 0.050(4) -0.009(3) 0.019(3) -0.003(3)
C66 0.028(3) 0.028(4) 0.030(3) 0.003(3) 0.009(3) 0.002(3)
C67 0.027(3) 0.039(4) 0.047(4) -0.004(3) 0.009(3) 0.007(3)
C68 0.033(3) 0.032(4) 0.033(4) -0.003(3) 0.014(3) 0.005(3)
C69 0.032(3) 0.033(4) 0.038(4) -0.001(3) 0.018(3) -0.001(3)
C70 0.035(3) 0.027(4) 0.031(3) -0.003(3) 0.011(3) 0.002(3)
C71 0.037(4) 0.034(4) 0.035(4) 0.001(3) 0.019(3) 0.000(3)
C72 0.031(3) 0.030(4) 0.033(3) 0.002(3) 0.012(3) -0.007(3)
C73 0.031(3) 0.035(4) 0.034(4) 0.007(3) 0.012(3) 0.003(3)
C74 0.037(4) 0.057(5) 0.053(5) 0.004(4) -0.007(4) -0.001(4)
C75 0.024(3) 0.035(4) 0.028(3) 0.000(3) 0.010(3) -0.002(3)
C76 0.024(3) 0.036(4) 0.037(4) -0.006(3) 0.017(3) -0.005(3)
C77 0.038(4) 0.028(4) 0.026(3) 0.004(3) 0.010(3) -0.001(3)
C78 0.033(4) 0.037(4) 0.043(4) 0.003(3) 0.008(3) 0.008(3)
C79 0.034(4) 0.033(4) 0.035(4) 0.003(3) 0.012(3) 0.002(3)
C80 0.024(3) 0.035(4) 0.037(4) -0.006(3) 0.013(3) -0.005(3)
C81 0.031(3) 0.035(4) 0.034(4) 0.005(3) 0.015(3) 0.005(3)
C82 0.033(4) 0.043(5) 0.059(5) -0.006(4) 0.011(4) 0.010(3)
C83 0.022(3) 0.029(4) 0.028(3) 0.003(3) 0.012(3) 0.000(3)
C84 0.033(3) 0.029(4) 0.030(3) -0.007(3) 0.018(3) -0.002(3)
C85 0.022(3) 0.027(3) 0.035(3) -0.008(3) 0.011(3) -0.001(3)
C86 0.027(3) 0.024(3) 0.035(4) 0.000(3) 0.012(3) -0.001(3)
C87 0.025(3) 0.033(4) 0.035(4) 0.005(3) 0.008(3) -0.002(3)
C88 0.025(3) 0.038(4) 0.026(3) 0.009(3) 0.008(3) 0.008(3)
C89 0.028(3) 0.027(4) 0.036(4) -0.006(3) 0.014(3) 0.003(3)
C90 0.026(3) 0.029(4) 0.038(4) -0.006(3) 0.011(3) 0.000(3)
C91 0.026(3) 0.025(3) 0.040(4) -0.004(3) 0.010(3) -0.001(3)
C92 0.031(3) 0.034(4) 0.042(4) -0.004(3) 0.006(3) 0.002(3)
C93 0.034(4) 0.044(4) 0.046(4) 0.014(3) 0.022(3) 0.001(3)
C94 0.050(4) 0.041(4) 0.052(5) 0.014(4) 0.022(4) 0.000(4)
C95 0.026(3) 0.031(4) 0.040(4) -0.004(3) 0.014(3) 0.002(3)
C96 0.039(4) 0.022(3) 0.030(3) 0.000(3) 0.005(3) -0.007(3)
C97 0.039(4) 0.041(4) 0.036(4) -0.006(3) 0.020(3) -0.007(3)
C98 0.027(4) 0.060(5) 0.056(5) -0.004(4) 0.003(4) 0.001(3)
C99 0.060(5) 0.036(4) 0.027(4) -0.004(3) 0.011(3) 0.001(3)
C10A 0.025(3) 0.029(4) 0.030(3) -0.001(3) 0.010(3) -0.002(3)
C10B 0.029(3) 0.031(4) 0.034(4) 0.002(3) 0.014(3) 0.004(3)
C10C 0.024(3) 0.024(3) 0.028(3) -0.005(3) 0.011(3) -0.007(2)
C10D 0.029(3) 0.035(4) 0.047(4) -0.003(3) 0.010(3) 0.004(3)
C10E 0.020(3) 0.026(3) 0.034(3) 0.001(3) 0.007(3) 0.002(3)
C10F 0.043(4) 0.043(4) 0.035(4) 0.001(3) 0.022(3) 0.004(3)
C10G 0.052(5) 0.040(5) 0.063(5) -0.010(4) 0.029(4) -0.011(4)
C10H 0.028(3) 0.035(4) 0.041(4) -0.004(3) 0.018(3) -0.005(3)
C10I 0.042(4) 0.036(4) 0.056(5) 0.004(4) 0.024(4) -0.005(3)
C10J 0.025(3) 0.045(4) 0.039(4) -0.007(3) 0.012(3) -0.002(3)
C11A 0.033(4) 0.023(4) 0.048(4) 0.001(3) 0.010(3) -0.001(3)
C11B 0.027(3) 0.031(4) 0.036(4) -0.001(3) 0.012(3) -0.007(3)
C11C 0.032(3) 0.035(4) 0.032(4) 0.003(3) 0.016(3) 0.001(3)
C11D 0.029(3) 0.045(4) 0.031(4) 0.001(3) 0.011(3) 0.008(3)
C11E 0.047(4) 0.048(5) 0.050(5) 0.005(4) 0.015(4) -0.001(4)
C11F 0.039(4) 0.040(4) 0.038(4) 0.002(3) 0.002(3) -0.018(3)
C11G 0.046(4) 0.047(5) 0.037(4) 0.000(3) 0.017(3) 0.003(3)
C11H 0.053(4) 0.028(4) 0.057(5) -0.006(3) 0.036(4) -0.010(3)
C12A 0.054(5) 0.039(4) 0.041(4) -0.007(3) 0.015(4) -0.021(4)
C12B 0.053(5) 0.036(4) 0.037(4) -0.005(3) 0.008(4) 0.001(4)
C12D 0.030(3) 0.034(4) 0.051(4) -0.002(3) 0.020(3) -0.006(3)
C12E 0.056(5) 0.053(5) 0.070(6) -0.009(4) 0.033(4) -0.020(4)
C12F 0.062(5) 0.032(4) 0.103(7) -0.024(5) 0.047(5) -0.012(4)
C12G 0.049(4) 0.036(4) 0.039(4) -0.006(3) 0.005(3) 0.000(3)
C12H 0.057(5) 0.041(5) 0.054(5) -0.008(4) 0.029(4) -0.016(4)
C13A 0.050(5) 0.057(5) 0.058(5) 0.000(4) 0.006(4) -0.001(4)
C13B 0.031(4) 0.037(4) 0.055(5) 0.001(3) 0.015(3) 0.001(3)
C13C 0.043(5) 0.078(6) 0.088(7) -0.026(5) 0.033(5) -0.021(4)
C13D 0.080(7) 0.057(6) 0.050(5) 0.014(4) -0.019(5) -0.001(5)
C13E 0.056(5) 0.066(6) 0.061(6) 0.006(5) -0.008(5) 0.001(5)
C13F 0.080(6) 0.047(5) 0.042(5) 0.007(4) 0.007(4) -0.012(4)
C13G 0.097(8) 0.069(6) 0.058(6) -0.005(5) 0.036(6) -0.018(6)
Cl1B 0.0422(11) 0.0826(16) 0.0598(13) 0.0160(11) 0.0190(10) 0.0072(10)
Cl1C 0.0544(12) 0.0859(17) 0.0608(14) 0.0136(12) 0.0185(11) -0.0010(11)
Cl1D 0.0400(12) 0.0828(18) 0.202(4) 0.061(2) 0.0445(18) 0.0118(12)
C12Z 0.034(4) 0.060(5) 0.067(6) -0.008(4) 0.013(4) 0.004(4)
O3X 0.045(4) 0.128(6) 0.085(5) 0.060(4) 0.012(3) 0.003(4)
C16Y 0.087(11) 0.39(3) 0.23(2) 0.23(2) 0.006(12) -0.025(15)
C3Y 0.050(7) 0.30(2) 0.106(10) 0.106(12) 0.036(7) 0.029(10)
O7U 0.341(15) 0.232(11) 0.344(15) -0.266(11) 0.320(14) -0.263(11)
O1X 0.049(3) 0.062(4) 0.069(4) 0.004(3) 0.023(3) -0.020(3)
O2X 0.053(4) 0.109(5) 0.063(4) -0.022(4) 0.010(3) -0.014(3)
O5X 0.045(4) 0.240(10) 0.052(4) 0.012(5) 0.007(3) -0.027(5)
O1T 0.178(11) 0.220(12) 0.158(10) 0.032(9) 0.085(9) 0.006(9)
O7X 0.111(7) 0.123(7) 0.122(7) -0.015(6) -0.001(6) -0.032(5)
O4X 0.079(5) 0.121(6) 0.191(8) -0.115(6) 0.088(5) -0.046(4)

loop_
_atom_type_symbol
_atom_type_description
_atom_type_scat_dispersion_real
_atom_type_scat_dispersion_imag
_atom_type_scat_source
C C 0.0033 0.0016 'International Tables Vol C Tables 4.2.6.8 and 6.1.1.4'
H H 0.0000 0.0000 'International Tables Vol C Tables 4.2.6.8 and 6.1.1.4'
N N 0.0061 0.0033 'International Tables Vol C Tables 4.2.6.8 and 6.1.1.4'
O O 0.0106 0.0060 'International Tables Vol C Tables 4.2.6.8 and 6.1.1.4'
Cl Cl 0.1484 0.1585 'International Tables Vol C Tables 4.2.6.8 and 6.1.1.4'
Ni Ni 0.3393 1.1124 'International Tables Vol C Tables 4.2.6.8 and 6.1.1.4'

loop_
_geom_angle_atom_site_label_1
_geom_angle_atom_site_label_2
_geom_angle_atom_site_label_3
_geom_angle
O19 Ni1 N25 96.22(17)
O19 Ni1 O17 164.07(17)
N25 Ni1 O17 90.49(17)
O19 Ni1 N34 91.94(18)
N25 Ni1 N34 92.88(19)
O17 Ni1 N34 102.16(17)
O19 Ni1 O22 92.77(15)
N25 Ni1 O22 169.11(16)
O17 Ni1 O22 79.29(15)
N34 Ni1 O22 92.95(17)
O19 Ni1 O16 87.44(15)
N25 Ni1 O16 98.97(17)
O17 Ni1 O16 77.24(15)
N34 Ni1 O16 168.13(17)
O22 Ni1 O16 75.25(15)
O19 Ni1 Ni3 119.07(12)
N25 Ni1 Ni3 127.17(13)
O17 Ni1 Ni3 46.76(11)
N34 Ni1 Ni3 121.24(13)
O22 Ni1 Ni3 42.19(10)
O16 Ni1 Ni3 49.94(10)
O24 Ni2 O20 171.0(2)
O24 Ni2 N30 88.4(2)
O20 Ni2 N30 93.6(2)
O24 Ni2 N49 91.4(2)
O20 Ni2 N49 87.2(2)
N30 Ni2 N49 176.3(2)
O18 Ni3 O22 162.30(16)
O18 Ni3 N32 102.74(18)
O22 Ni3 N32 91.64(17)
O18 Ni3 N37 92.02(19)
O22 Ni3 N37 96.86(18)
N32 Ni3 N37 95.5(2)
O18 Ni3 O17 90.25(15)
O22 Ni3 O17 78.66(15)
N32 Ni3 O17 92.80(17)
N37 Ni3 O17 170.67(18)
O18 Ni3 O16 87.50(15)
O22 Ni3 O16 76.21(15)
N32 Ni3 O16 163.18(18)
N37 Ni3 O16 97.44(18)
O17 Ni3 O16 73.61(15)
O18 Ni3 Ni1 118.06(12)
O22 Ni3 Ni1 45.12(11)
N32 Ni3 Ni1 114.73(14)
N37 Ni3 Ni1 128.57(15)
O17 Ni3 Ni1 43.10(10)
O16 Ni3 Ni1 48.47(11)
O23 Ni4 O21 176.4(2)
O23 Ni4 N29 87.3(2)
O21 Ni4 N29 91.8(2)
O23 Ni4 N48 92.3(2)
O21 Ni4 N48 88.5(2)
N29 Ni4 N48 179.7(3)
Ni1 O16 Ni3 81.59(14)
C83 O17 Ni1 129.0(3)
C83 O17 Ni3 127.3(3)
Ni1 O17 Ni3 90.14(15)
C33 O18 Ni3 129.0(4)
C39 O19 Ni1 127.1(4)
C56 O20 Ni2 129.0(4)
C35 O21 Ni4 126.3(4)
C63 O22 Ni3 127.1(3)
C63 O22 Ni1 124.4(4)
Ni3 O22 Ni1 92.69(16)
C12B O23 Ni4 129.1(5)
C11A O24 Ni2 127.5(4)
C85 N25 C59 115.8(5)
C85 N25 Ni1 124.9(4)
C59 N25 Ni1 119.1(4)
C50 C26 C83 120.1(5)
C50 C26 C85 115.3(5)
C83 C26 C85 124.7(5)
C95 C28 C40 111.0(5)
C95 C28 C76 109.6(5)
C40 C28 C76 109.0(5)
C95 C28 C31 111.9(5)
C40 C28 C31 109.6(5)
C76 C28 C31 105.5(5)
C41 N29 C12A 114.9(6)
C41 N29 Ni4 122.5(4)
C12A N29 Ni4 122.5(4)
C70 N30 C77 114.1(5)
C70 N30 Ni2 124.2(4)
C77 N30 Ni2 121.8(4)
C57 C31 C28 118.3(5)
C84 N32 C58 117.0(5)
C84 N32 Ni3 124.4(4)
C58 N32 Ni3 118.3(4)
O18 C33 C11B 119.7(5)
O18 C33 C75 123.6(5)
C11B C33 C75 116.7(6)
C10E N34 C10A 118.8(5)
C10E N34 Ni1 123.9(4)
C10A N34 Ni1 117.2(4)
O21 C35 C91 122.7(6)
O21 C35 C42 119.8(6)
C91 C35 C42 117.5(6)
C10A C36 C44 113.0(5)
C96 N37 C11F 115.9(6)
C96 N37 Ni3 122.7(4)
C11F N37 Ni3 121.1(4)
C51 C38 C83 121.9(6)
O19 C39 C43 124.1(5)
O19 C39 C72 118.7(6)
C43 C39 C72 117.2(5)
C58 C40 C28 113.0(5)
N29 C41 C91 126.7(6)
C11D C42 C35 121.6(6)
C39 C43 C90 119.9(5)
C39 C43 C10E 124.8(5)
C90 C43 C10E 114.9(6)
C79 C44 C46 112.6(5)
C79 C44 C36 110.9(5)
C46 C44 C36 109.1(5)
C79 C44 C77 110.3(5)
C46 C44 C77 104.8(5)
C36 C44 C77 109.0(5)
C87 C45 C88 121.4(6)
C87 C45 Cl8 120.4(5)
C88 C45 Cl8 118.2(5)
C44 C46 C68 119.0(5)
C97 C47 C80 120.0(6)
C97 C47 Cl9 121.0(5)
C80 C47 Cl9 119.0(5)
C92 N48 C76 115.2(5)
C92 N48 Ni4 122.8(5)
C76 N48 Ni4 122.0(4)
C10D N49 C10B 115.1(6)
C10D N49 Ni2 124.0(5)
C10B N49 Ni2 120.9(4)
C61 C50 C26 121.0(6)
C61 C51 C38 119.2(6)
C72 C52 C10H 119.8(6)
C73 C53 C55 120.2(6)
C73 C53 Cl5 119.5(5)
C55 C53 Cl5 120.2(5)
C59 C54 C69 112.5(5)
C53 C55 C10J 120.2(6)
O20 C56 C10J 119.2(6)
O20 C56 C66 122.8(6)
C10J C56 C66 118.0(6)
C94 C57 C12D 107.7(5)
C94 C57 C31 107.2(5)
C12D C57 C31 113.3(5)
C94 C57 C86 108.5(5)
C12D C57 C86 110.9(5)
C31 C57 C86 109.0(5)
N32 C58 C40 110.0(4)
N32 C58 C86 113.8(5)
C40 C58 C86 110.2(5)
N25 C59 C11C 111.8(5)
N25 C59 C54 111.7(5)
C11C C59 C54 111.0(5)
C50 C61 C51 120.6(6)
C50 C61 Cl7 120.5(5)
C51 C61 Cl7 118.9(5)
O22 C63 C64 119.3(5)
O22 C63 C10C 123.9(5)
C64 C63 C10C 116.7(5)
C80 C64 C63 122.5(6)
C67 C65 C91 119.7(6)
C56 C66 C73 119.9(6)
C56 C66 C70 122.4(6)
C73 C66 C70 117.7(6)
C65 C67 C11D 120.3(6)
C65 C67 Cl1A 119.2(5)
C11D C67 Cl1A 120.4(5)
C99 C68 C46 108.2(5)
C99 C68 C89 107.4(5)
C46 C68 C89 108.3(5)
C99 C68 C10F 108.9(5)
C46 C68 C10F 112.4(5)
C89 C68 C10F 111.4(5)
C11G C69 C71 109.3(5)
C11G C69 C54 109.8(5)
C71 C69 C54 109.6(5)
C11G C69 C93 107.5(5)
C71 C69 C93 112.4(5)
C54 C69 C93 108.3(5)
N30 C70 C66 126.2(6)
C81 C71 C69 119.4(5)
C52 C72 C39 121.8(6)
C53 C73 C66 120.4(6)
C11E C74 C98 120.5(7)
C33 C75 C88 120.9(6)
C33 C75 C96 125.0(6)
C88 C75 C96 114.1(6)
N48 C76 C28 112.7(5)
N30 C77 C44 113.8(5)
C11A C78 C82 120.6(7)
C11A C78 C10D 120.2(6)
C82 C78 C10D 118.7(6)
C64 C80 C47 118.9(6)
C13B C81 C71 113.5(5)
C13B C81 C11C 110.9(5)
C71 C81 C11C 108.9(5)
C13B C81 C10B 109.4(5)
C71 C81 C10B 105.9(5)
C11C C81 C10B 108.0(5)
C98 C82 C78 121.1(7)
O17 C83 C26 123.1(5)
O17 C83 C38 119.7(5)
C26 C83 C38 117.3(5)
N32 C84 C10C 128.2(5)
N25 C85 C26 127.7(5)
C58 C86 C57 111.5(5)
C45 C87 C11B 120.1(6)
C45 C88 C75 118.8(6)
C10A C89 C68 112.5(5)
C10H C90 C43 120.3(6)
C65 C91 C35 120.8(6)
C65 C91 C41 118.3(6)
C35 C91 C41 120.7(6)
N48 C92 C12G 127.0(7)
N37 C96 C75 127.1(6)
C10C C97 C47 122.3(6)
C82 C98 C74 119.2(7)
C82 C98 Cl1E 121.2(6)
C74 C98 Cl1E 119.5(6)
N34 C10A C36 111.6(5)
N34 C10A C89 114.2(5)
C36 C10A C89 108.5(5)
N49 C10B C81 113.6(5)
C97 C10C C63 119.5(5)
C97 C10C C84 117.3(5)
C63 C10C C84 123.2(5)
N49 C10D C78 125.8(7)
N34 C10E C43 127.6(6)
C12F C10G C12A 109.8(6)
C12F C10G C12H 111.9(7)
C12A C10G C12H 108.9(6)
C12F C10G C12E 115.5(7)
C12A C10G C12E 102.4(6)
C12H C10G C12E 107.9(6)
C90 C10H C52 121.1(6)
C90 C10H Cl6 119.4(5)
C52 C10H Cl6 119.5(5)
C13C C10I C12E 117.4(7)
C13C C10I C11H 109.9(6)
C12E C10I C11H 109.5(6)
C13C C10I C13G 105.8(7)
C12E C10I C13G 105.9(6)
C11H C10I C13G 107.9(6)
C55 C10J C56 121.2(6)
O24 C11A C78 123.9(6)
O24 C11A C11E 118.9(6)
C78 C11A C11E 117.2(6)
C87 C11B C33 122.0(6)
C59 C11C C81 114.2(5)
C42 C11D C67 120.0(6)
C74 C11E C11A 121.3(7)
C12H C11F N37 110.4(6)
C12H C11F C11H 114.8(6)
N37 C11F C11H 112.9(6)
C11F C11H C10I 112.2(6)
N29 C12A C10G 114.2(6)
O23 C12B C12G 123.6(7)
O23 C12B C13F 118.4(7)
C12G C12B C13F 117.9(7)
C10I C12E C10G 116.0(6)
C12B C12G C13A 119.6(7)
C12B C12G C92 121.0(7)
C13A C12G C92 119.4(7)
C11F C12H C10G 116.3(6)
C13E C13A C12G 121.5(8)
C13E C13D C13F 120.6(8)
C13A C13E C13D 120.0(8)
C13A C13E Cl1F 120.3(8)
C13D C13E Cl1F 119.6(7)
C13D C13F C12B 120.1(8)
Cl1C C12Z Cl1D 109.7(5)
Cl1C C12Z Cl1B 110.0(4)
Cl1D C12Z Cl1B 110.4(4)
O3X C3Y C16Y 106.2(12)

loop_
_geom_bond_atom_site_label_1
_geom_bond_atom_site_label_2
_geom_bond_distance
Ni1 O19 2.009(4)
Ni1 N25 2.033(5)
Ni1 O17 2.034(4)
Ni1 N34 2.033(5)
Ni1 O22 2.111(4)
Ni1 O16 2.252(4)
Ni1 Ni3 2.9761(10)
Ni2 O24 1.838(4)
Ni2 O20 1.852(4)
Ni2 N30 1.919(5)
Ni2 N49 1.930(5)
Ni3 O18 1.965(4)
Ni3 O22 2.001(4)
Ni3 N32 2.031(5)
Ni3 N37 2.050(5)
Ni3 O17 2.168(4)
Ni3 O16 2.302(4)
Ni4 O23 1.840(5)
Ni4 O21 1.850(5)
Ni4 N29 1.921(5)
Ni4 N48 1.926(5)
Cl5 C53 1.730(6)
Cl6 C10H 1.757(6)
Cl7 C61 1.750(6)
Cl8 C45 1.760(6)
Cl9 C47 1.741(6)
Cl1A C67 1.754(7)
Cl1E C98 1.733(7)
Cl1F C13E 1.758(9)
O17 C83 1.323(7)
O18 C33 1.296(7)
O19 C39 1.312(7)
O20 C56 1.314(7)
O21 C35 1.312(7)
O22 C63 1.309(7)
O23 C12B 1.295(9)
O24 C11A 1.297(8)
N25 C85 1.308(7)
N25 C59 1.478(7)
C26 C50 1.394(8)
C26 C83 1.413(8)
C26 C85 1.449(8)
C28 C95 1.536(9)
C28 C40 1.537(7)
C28 C76 1.553(8)
C28 C31 1.553(8)
N29 C41 1.289(8)
N29 C12A 1.459(8)
N30 C70 1.306(8)
N30 C77 1.491(8)
C31 C57 1.546(8)
N32 C84 1.263(8)
N32 C58 1.497(7)
C33 C11B 1.412(8)
C33 C75 1.411(8)
N34 C10E 1.290(7)
N34 C10A 1.471(7)
C35 C91 1.399(9)
C35 C42 1.414(9)
C36 C10A 1.535(8)
C36 C44 1.548(8)
N37 C96 1.304(8)
N37 C11F 1.489(8)
C38 C51 1.387(8)
C38 C83 1.413(8)
C39 C43 1.411(8)
C39 C72 1.432(8)
C40 C58 1.527(8)
C41 C91 1.440(9)
C42 C11D 1.366(9)
C43 C90 1.420(8)
C43 C10E 1.442(8)
C44 C79 1.526(8)
C44 C46 1.529(9)
C44 C77 1.555(8)
C45 C87 1.358(9)
C45 C88 1.390(9)
C46 C68 1.543(9)
C47 C97 1.375(9)
C47 C80 1.393(9)
N48 C92 1.292(8)
N48 C76 1.471(8)
N49 C10D 1.284(8)
N49 C10B 1.484(8)
C50 C61 1.371(8)
C51 C61 1.386(9)
C52 C72 1.375(8)
C52 C10H 1.381(9)
C53 C73 1.370(9)
C53 C55 1.391(9)
C54 C59 1.515(8)
C54 C69 1.549(8)
C55 C10J 1.392(9)
C56 C10J 1.406(9)
C56 C66 1.412(8)
C57 C94 1.516(9)
C57 C12D 1.524(9)
C57 C86 1.544(8)
C58 C86 1.545(8)
C59 C11C 1.511(8)
C63 C64 1.414(8)
C63 C10C 1.434(8)
C64 C80 1.377(8)
C65 C67 1.383(10)
C65 C91 1.398(9)
C66 C73 1.420(8)
C66 C70 1.430(9)
C67 C11D 1.385(9)
C68 C99 1.531(9)
C68 C89 1.552(9)
C68 C10F 1.559(8)
C69 C11G 1.529(9)
C69 C71 1.532(9)
C69 C93 1.552(9)
C71 C81 1.526(9)
C74 C11E 1.380(10)
C74 C98 1.416(11)
C75 C88 1.424(8)
C75 C96 1.446(8)
C78 C11A 1.396(9)
C78 C82 1.430(9)
C78 C10D 1.440(10)
C81 C13B 1.521(9)
C81 C11C 1.542(8)
C81 C10B 1.564(9)
C82 C98 1.349(10)
C84 C10C 1.462(8)
C87 C11B 1.389(9)
C89 C10A 1.542(8)
C90 C10H 1.373(9)
C92 C12G 1.426(10)
C97 C10C 1.369(9)
C10G C12F 1.510(12)
C10G C12A 1.522(10)
C10G C12H 1.521(10)
C10G C12E 1.593(11)
C10I C13C 1.497(10)
C10I C12E 1.524(10)
C10I C11H 1.553(9)
C10I C13G 1.594(11)
C11A C11E 1.424(10)
C11F C12H 1.457(10)
C11F C11H 1.493(9)
C12B C12G 1.389(10)
C12B C13F 1.424(10)
C12G C13A 1.406(10)
C13A C13E 1.352(12)
C13D C13E 1.367(13)
C13D C13F 1.388(12)
Cl1B C12Z 1.755(9)
Cl1C C12Z 1.751(8)
Cl1D C12Z 1.751(8)
O3X C3Y 1.329(13)
C16Y C3Y 1.522(18)
